data_7212480
loop_
_publ_author_name
'Pachfule, Pradip'
'Panda, Tamas'
'Dey, Chandan'
'Banerjee, Rahul'

_publ_section_title
;
 Structural diversity in a series of metal--organic frameworks (MOFs)
 composed of divalent transition metals, 4,4&#x2032;-bipyridine and a
 flexible carboxylic acid
;
_journal_issue 8
_journal_name_full CrystEngComm
_journal_page_first 2381
_journal_paper_doi 10.1039/c000723d
_journal_volume 12
_journal_year 2010
_chemical_formula_moiety 'C38 H50 Mn N2 O10 '
_chemical_formula_sum 'C38 H50 Mn N2 O10'
_chemical_formula_weight 749.80
_chemical_name_common Mn-ADA-2
_chemical_name_systematic
;
?
;
_space_group_IT_number 15
_symmetry_cell_setting monoclinic
_symmetry_space_group_name_Hall '-C 2yc'
_symmetry_space_group_name_H-M 'C 1 2/c 1'
_atom_sites_solution_hydrogens geom
_atom_sites_solution_primary direct
_atom_sites_solution_secondary difmap
_cell_angle_alpha 90.00
_cell_angle_beta 94.286(2)
_cell_angle_gamma 90.00
_cell_formula_units_Z 4
_cell_length_a 23.495(2)
_cell_length_b 11.6667(10)
_cell_length_c 13.2885(12)
_cell_measurement_reflns_used 3329
_cell_measurement_temperature 293(2)
_cell_measurement_theta_max 27.65
_cell_measurement_theta_min 2.36
_cell_volume 3632.3(5)
_computing_cell_refinement 'Bruker SMART'
_computing_data_collection 'Bruker SMART'
_computing_data_reduction 'Bruker SAINT'
_computing_molecular_graphics 'Bruker SHELXTL'
_computing_publication_material 'Bruker SHELXTL'
_computing_structure_refinement 'Bruker SHELXTL'
_computing_structure_solution 'Bruker SHELXTL'
_diffrn_ambient_temperature 293(2)
_diffrn_measured_fraction_theta_full 0.944
_diffrn_measured_fraction_theta_max 0.944
_diffrn_measurement_device_type 'CCD area detector'
_diffrn_measurement_method 'phi and omega scans'
_diffrn_radiation_monochromator graphite
_diffrn_radiation_source 'fine-focus sealed tube'
_diffrn_radiation_type MoK\a
_diffrn_radiation_wavelength 0.71073
_diffrn_reflns_av_R_equivalents 0.0628
_diffrn_reflns_av_sigmaI/netI 0.0646
_diffrn_reflns_limit_h_max 31
_diffrn_reflns_limit_h_min -30
_diffrn_reflns_limit_k_max 14
_diffrn_reflns_limit_k_min -14
_diffrn_reflns_limit_l_max 17
_diffrn_reflns_limit_l_min -16
_diffrn_reflns_number 20390
_diffrn_reflns_theta_full 28.25
_diffrn_reflns_theta_max 28.25
_diffrn_reflns_theta_min 1.95
_exptl_absorpt_coefficient_mu 0.425
_exptl_absorpt_correction_T_max 0.9653
_exptl_absorpt_correction_T_min 0.9486
_exptl_absorpt_correction_type multi-scan
_exptl_absorpt_process_details 'Blessing, Acta Cryst. (1995) A51 33-58'
_exptl_crystal_colour colorless
_exptl_crystal_density_diffrn 1.370
_exptl_crystal_density_method 'not measured'
_exptl_crystal_description Prismic
_exptl_crystal_F_000 1620
_exptl_crystal_size_max 0.14
_exptl_crystal_size_mid 0.12
_exptl_crystal_size_min 0.09
_refine_diff_density_max 0.467
_refine_diff_density_min -0.314
_refine_diff_density_rms 0.055
_refine_ls_extinction_method none
_refine_ls_goodness_of_fit_ref 0.945
_refine_ls_hydrogen_treatment mixed
_refine_ls_matrix_type full
_refine_ls_number_parameters 241
_refine_ls_number_reflns 4251
_refine_ls_number_restraints 0
_refine_ls_restrained_S_all 0.945
_refine_ls_R_factor_all 0.0786
_refine_ls_R_factor_gt 0.0526
_refine_ls_shift/su_max 0.001
_refine_ls_shift/su_mean 0.000
_refine_ls_structure_factor_coef Fsqd
_refine_ls_weighting_details 'calc w=1/[\s^2^(Fo^2^)+(0.0501P)^2^+1.8566P] where P=(Fo^2^+2Fc^2^)/3'
_refine_ls_weighting_scheme calc
_refine_ls_wR_factor_gt 0.1032
_refine_ls_wR_factor_ref 0.1139
_reflns_number_gt 3275
_reflns_number_total 4251
_reflns_threshold_expression >2sigma(I)
_cod_data_source_file c000723d.txt
_cod_data_source_block Mn-ADA-2
_cod_depositor_comments
;
The following automatic conversions were performed:

'_symmetry_cell_setting' value 'Monoclinic' changed to 'monoclinic'
according to /home/saulius/struct/CIF-dictionaries/cif_core.dic
dictionary named 'cif_core.dic' version 2.4.2 from 2011-04-26.

Automatic conversion script
Id: cif_fix_values 1891 2012-01-12 08:04:46Z andrius 
;
_cod_original_sg_symbol_H-M C2/c
_cod_database_code 7212480

loop_
_symmetry_equiv_pos_as_xyz
'x, y, z'
'-x, y, -z+1/2'
'x+1/2, y+1/2, z'
'-x+1/2, y+1/2, -z+1/2'
'-x, -y, -z'
'x, -y, z-1/2'
'-x+1/2, -y+1/2, -z'
'x+1/2, -y+1/2, z-1/2'

loop_
_atom_site_label
_atom_site_type_symbol
_atom_site_fract_x
_atom_site_fract_y
_atom_site_fract_z
_atom_site_U_iso_or_equiv
_atom_site_adp_type
_atom_site_occupancy
_atom_site_symmetry_multiplicity
_atom_site_calc_flag
_atom_site_refinement_flags
Mn2 Mn 0.0000 0.27386(4) 0.7500 0.01748(14) Uani 1 2 d S
O9 O 0.39651(8) -0.03678(17) 0.53171(16) 0.0529(6) Uani 1 1 d .
O10 O 0.37376(7) 0.12509(16) 0.60744(14) 0.0435(5) Uani 1 1 d .
H16 H 0.3921 0.1520 0.5620 0.065 Uiso 1 1 d R
O11 O 0.07347(7) 0.27214(15) 0.53282(13) 0.0367(4) Uani 1 1 d .
O12 O 0.08375(7) 0.26833(14) 0.70072(13) 0.0341(4) Uani 1 1 d .
O19 O -0.03375(8) 0.27510(16) 0.58881(13) 0.0316(4) Uani 1 1 d .
N3 N 0.0000 0.4698(2) 0.7500 0.0290(6) Uani 1 2 d S
N4 N 0.0000 0.0770(2) 0.7500 0.0284(6) Uani 1 2 d S
C1 C 0.0000 -0.1630(3) 0.7500 0.0282(8) Uani 1 2 d S
C4 C 0.24568(9) 0.0953(2) 0.63400(18) 0.0284(5) Uani 1 1 d .
H4A H 0.2670 0.1452 0.5897 0.034 Uiso 1 1 d R
H4B H 0.2537 0.1208 0.7016 0.034 Uiso 1 1 d R
C10 C 0.10335(10) 0.26078(19) 0.6158(2) 0.0294(5) Uani 1 1 d .
C12 C -0.02574(10) 0.53016(19) 0.81946(18) 0.0297(5) Uani 1 1 d .
H12 H -0.0440 0.4902 0.8684 0.036 Uiso 1 1 calc R
C14 C 0.18164(9) 0.10902(19) 0.60325(17) 0.0260(5) Uani 1 1 d .
C15 C 0.25249(12) -0.0674(2) 0.5148(2) 0.0469(7) Uani 1 1 d .
H15A H 0.2646 -0.1462 0.5070 0.056 Uiso 1 1 calc R
H15B H 0.2736 -0.0198 0.4707 0.056 Uiso 1 1 calc R
C16 C 0.16680(10) 0.2370(2) 0.6149(2) 0.0328(6) Uani 1 1 d .
H16A H 0.1858 0.2652 0.6773 0.039 Uiso 1 1 calc R
H16B H 0.1816 0.2794 0.5598 0.039 Uiso 1 1 calc R
C26 C 0.15453(13) -0.1313(3) 0.5534(3) 0.0646(10) Uani 1 1 d .
H26A H 0.1644 -0.2135 0.5488 0.077 Uiso 1 1 d R
H26B H 0.1132 -0.1266 0.5358 0.077 Uiso 1 1 d R
C34 C -0.01611(11) 0.0166(2) 0.66696(19) 0.0340(6) Uani 1 1 d .
H34 H -0.0276 0.0563 0.6084 0.041 Uiso 1 1 d R
C35 C -0.02669(10) 0.64829(19) 0.82239(18) 0.0294(5) Uani 1 1 d .
H35 H -0.0447 0.6867 0.8724 0.035 Uiso 1 1 d R
C36 C 0.26555(10) -0.0297(2) 0.62453(19) 0.0332(6) Uani 1 1 d .
C42 C -0.01625(11) -0.1010(2) 0.66342(18) 0.0343(6) Uani 1 1 d .
H42 H -0.0274 -0.1389 0.6036 0.041 Uiso 1 1 d R
C45 C 0.32944(10) -0.0443(2) 0.6593(2) 0.0423(7) Uani 1 1 d .
H45A H 0.3386 -0.1261 0.6635 0.051 Uiso 1 1 d R
H45B H 0.3361 -0.0144 0.7283 0.051 Uiso 1 1 d R
C53 C 0.36999(11) 0.0132(2) 0.5934(2) 0.0382(6) Uani 1 1 d .
C55 C 0.23034(11) -0.1042(2) 0.6922(2) 0.0463(7) Uani 1 1 d .
H55A H 0.2416 -0.1838 0.6864 0.056 Uiso 1 1 calc R
H55B H 0.2380 -0.0811 0.7620 0.056 Uiso 1 1 calc R
C57 C 0.0000 0.7101(3) 0.7500 0.0271(7) Uani 1 2 d S
C58 C 0.14807(11) 0.0325(2) 0.6715(2) 0.0374(6) Uani 1 1 d .
H58A H 0.1076 0.0395 0.6524 0.045 Uiso 1 1 calc R
H58B H 0.1548 0.0573 0.7410 0.045 Uiso 1 1 calc R
C62 C 0.18836(13) -0.0572(3) 0.4849(2) 0.0532(8) Uani 1 1 d .
H62 H 0.1807 -0.0823 0.4148 0.064 Uiso 1 1 calc R
C64 C 0.17044(12) 0.0680(2) 0.49419(19) 0.0413(7) Uani 1 1 d .
H64A H 0.1917 0.1152 0.4500 0.050 Uiso 1 1 calc R
H64B H 0.1302 0.0758 0.4734 0.050 Uiso 1 1 calc R
C70 C 0.16638(12) -0.0927(2) 0.6622(3) 0.0488(8) Uani 1 1 d .
H70 H 0.1448 -0.1406 0.7064 0.059 Uiso 1 1 calc R
H14 H -0.0010(15) 0.281(3) 0.548(3) 0.085(12) Uiso 1 1 d .
H13 H -0.0563(14) 0.325(3) 0.570(2) 0.066(11) Uiso 1 1 d .

loop_
_atom_site_aniso_label
_atom_site_aniso_U_11
_atom_site_aniso_U_22
_atom_site_aniso_U_33
_atom_site_aniso_U_23
_atom_site_aniso_U_13
_atom_site_aniso_U_12
Mn2 0.0188(2) 0.0112(2) 0.0225(3) 0.000 0.00190(18) 0.000
O9 0.0489(12) 0.0480(13) 0.0644(14) 0.0095(10) 0.0218(11) 0.0181(10)
O10 0.0348(10) 0.0487(12) 0.0486(12) 0.0070(9) 0.0134(9) 0.0021(9)
O11 0.0259(9) 0.0457(11) 0.0389(11) 0.0020(9) 0.0038(8) 0.0052(8)
O12 0.0270(9) 0.0357(10) 0.0400(11) -0.0063(8) 0.0049(8) 0.0019(7)
O19 0.0278(9) 0.0315(9) 0.0352(10) 0.0020(8) 0.0015(8) 0.0051(8)
N3 0.0366(17) 0.0159(14) 0.0352(17) 0.000 0.0070(13) 0.000
N4 0.0292(15) 0.0198(14) 0.0358(17) 0.000 0.0000(13) 0.000
C1 0.0261(17) 0.0174(16) 0.041(2) 0.000 0.0001(15) 0.000
C4 0.0253(12) 0.0312(13) 0.0289(13) 0.0020(10) 0.0042(10) 0.0024(10)
C10 0.0249(12) 0.0179(11) 0.0459(16) -0.0030(10) 0.0064(11) 0.0003(9)
C12 0.0374(14) 0.0199(12) 0.0328(14) 0.0025(10) 0.0091(11) -0.0020(10)
C14 0.0216(11) 0.0262(12) 0.0301(13) -0.0025(10) 0.0013(10) 0.0034(9)
C15 0.0470(17) 0.0415(17) 0.0521(19) -0.0109(13) 0.0033(14) 0.0195(13)
C16 0.0233(12) 0.0278(13) 0.0475(16) -0.0049(11) 0.0039(11) 0.0026(10)
C26 0.0411(18) 0.0341(17) 0.116(3) -0.0213(18) -0.0079(19) 0.0058(14)
C34 0.0458(15) 0.0215(12) 0.0335(14) 0.0035(10) -0.0056(12) 0.0001(11)
C35 0.0367(14) 0.0213(12) 0.0306(13) -0.0027(10) 0.0057(11) 0.0023(10)
C36 0.0258(13) 0.0326(14) 0.0413(15) 0.0076(11) 0.0038(11) 0.0083(10)
C42 0.0495(16) 0.0213(12) 0.0310(14) -0.0019(10) -0.0054(12) -0.0010(11)
C45 0.0297(14) 0.0456(16) 0.0517(18) 0.0192(13) 0.0045(12) 0.0129(12)
C53 0.0252(13) 0.0428(16) 0.0461(17) 0.0140(13) 0.0000(12) 0.0118(12)
C55 0.0368(16) 0.0385(16) 0.064(2) 0.0195(14) 0.0083(14) 0.0091(12)
C57 0.0323(18) 0.0175(17) 0.0306(19) 0.000 -0.0035(14) 0.000
C58 0.0282(14) 0.0393(15) 0.0451(16) 0.0051(12) 0.0050(12) 0.0031(11)
C62 0.0510(18) 0.0524(19) 0.0534(19) -0.0290(15) -0.0130(15) 0.0164(15)
C64 0.0380(15) 0.0487(17) 0.0360(15) -0.0092(13) -0.0060(12) 0.0141(13)
C70 0.0332(15) 0.0323(15) 0.081(2) 0.0150(15) 0.0079(15) 0.0015(12)

loop_
_atom_type_symbol
_atom_type_description
_atom_type_scat_dispersion_real
_atom_type_scat_dispersion_imag
_atom_type_scat_source
C C 0.0033 0.0016 'International Tables Vol C Tables 4.2.6.8 and 6.1.1.4'
H H 0.0000 0.0000 'International Tables Vol C Tables 4.2.6.8 and 6.1.1.4'
Mn Mn 0.3368 0.7283 'International Tables Vol C Tables 4.2.6.8 and 6.1.1.4'
N N 0.0061 0.0033 'International Tables Vol C Tables 4.2.6.8 and 6.1.1.4'
O O 0.0106 0.0060 'International Tables Vol C Tables 4.2.6.8 and 6.1.1.4'

loop_
_geom_angle_atom_site_label_1
_geom_angle_atom_site_label_2
_geom_angle_atom_site_label_3
_geom_angle
_geom_angle_site_symmetry_1
_geom_angle_site_symmetry_3
O12 Mn2 O12 176.51(9) 2_556 .
O12 Mn2 O19 91.45(7) 2_556 .
O12 Mn2 O19 88.58(7) . .
O12 Mn2 O19 88.58(7) 2_556 2_556
O12 Mn2 O19 91.45(7) . 2_556
O19 Mn2 O19 179.26(10) . 2_556
O12 Mn2 N3 91.75(5) 2_556 .
O12 Mn2 N3 91.75(5) . .
O19 Mn2 N3 89.63(5) . .
O19 Mn2 N3 89.63(5) 2_556 .
O12 Mn2 N4 88.25(5) 2_556 .
O12 Mn2 N4 88.25(5) . .
O19 Mn2 N4 90.37(5) . .
O19 Mn2 N4 90.37(5) 2_556 .
N3 Mn2 N4 180.000(1) . .
C53 O10 H16 107.7 . .
C10 O12 Mn2 133.78(16) . .
Mn2 O19 H14 107(2) . .
Mn2 O19 H13 119(2) . .
H14 O19 H13 107(3) . .
C12 N3 C12 116.6(3) 2_556 .
C12 N3 Mn2 121.68(13) 2_556 .
C12 N3 Mn2 121.68(14) . .
C34 N4 C34 116.6(3) . 2_556
C34 N4 Mn2 121.69(14) . .
C34 N4 Mn2 121.69(14) 2_556 .
C42 C1 C42 117.2(3) 2_556 .
C42 C1 C57 121.40(15) 2_556 1_545
C42 C1 C57 121.40(15) . 1_545
C14 C4 C36 111.93(19) . .
C14 C4 H4A 108.0 . .
C36 C4 H4A 109.8 . .
C14 C4 H4B 109.8 . .
C36 C4 H4B 109.5 . .
H4A C4 H4B 107.8 . .
O12 C10 O11 123.9(2) . .
O12 C10 C16 116.5(2) . .
O11 C10 C16 119.5(2) . .
N3 C12 C35 123.6(2) . .
N3 C12 H12 118.2 . .
C35 C12 H12 118.2 . .
C64 C14 C58 108.6(2) . .
C64 C14 C4 108.35(19) . .
C58 C14 C4 108.60(19) . .
C64 C14 C16 111.9(2) . .
C58 C14 C16 111.95(19) . .
C4 C14 C16 107.33(18) . .
C36 C15 C62 110.3(2) . .
C36 C15 H15A 109.6 . .
C62 C15 H15A 109.6 . .
C36 C15 H15B 109.6 . .
C62 C15 H15B 109.6 . .
H15A C15 H15B 108.1 . .
C10 C16 C14 114.05(19) . .
C10 C16 H16A 108.7 . .
C14 C16 H16A 108.7 . .
C10 C16 H16B 108.7 . .
C14 C16 H16B 108.7 . .
H16A C16 H16B 107.6 . .
C70 C26 C62 109.5(2) . .
C70 C26 H26A 108.6 . .
C62 C26 H26A 112.2 . .
C70 C26 H26B 108.5 . .
C62 C26 H26B 112.2 . .
H26A C26 H26B 105.7 . .
N4 C34 C42 123.6(2) . .
N4 C34 H34 118.4 . .
C42 C34 H34 118.0 . .
C12 C35 C57 119.3(2) . .
C12 C35 H35 120.7 . .
C57 C35 H35 119.9 . .
C15 C36 C55 108.4(2) . .
C15 C36 C4 108.1(2) . .
C55 C36 C4 108.0(2) . .
C15 C36 C45 111.9(2) . .
C55 C36 C45 108.4(2) . .
C4 C36 C45 112.0(2) . .
C34 C42 C1 119.5(2) . .
C34 C42 H42 120.3 . .
C1 C42 H42 120.2 . .
C53 C45 C36 114.9(2) . .
C53 C45 H45A 108.9 . .
C36 C45 H45A 109.2 . .
C53 C45 H45B 108.8 . .
C36 C45 H45B 108.8 . .
H45A C45 H45B 105.9 . .
O9 C53 O10 122.5(2) . .
O9 C53 C45 124.0(3) . .
O10 C53 C45 113.5(2) . .
C70 C55 C36 111.0(2) . .
C70 C55 H55A 109.4 . .
C36 C55 H55A 109.4 . .
C70 C55 H55B 109.4 . .
C36 C55 H55B 109.4 . .
H55A C55 H55B 108.0 . .
C35 C57 C35 117.5(3) 2_556 .
C35 C57 C1 121.26(14) 2_556 1_565
C35 C57 C1 121.26(14) . 1_565
C14 C58 C70 110.4(2) . .
C14 C58 H58A 109.6 . .
C70 C58 H58A 109.6 . .
C14 C58 H58B 109.6 . .
C70 C58 H58B 109.6 . .
H58A C58 H58B 108.1 . .
C26 C62 C15 110.4(3) . .
C26 C62 C64 109.6(2) . .
C15 C62 C64 109.0(2) . .
C26 C62 H62 109.3 . .
C15 C62 H62 109.3 . .
C64 C62 H62 109.3 . .
C14 C64 C62 110.3(2) . .
C14 C64 H64A 109.6 . .
C62 C64 H64A 109.6 . .
C14 C64 H64B 109.6 . .
C62 C64 H64B 109.6 . .
H64A C64 H64B 108.1 . .
C26 C70 C55 109.1(2) . .
C26 C70 C58 109.1(2) . .
C55 C70 C58 109.8(2) . .
C26 C70 H70 109.6 . .
C55 C70 H70 109.6 . .
C58 C70 H70 109.6 . .

loop_
_geom_bond_atom_site_label_1
_geom_bond_atom_site_label_2
_geom_bond_distance
_geom_bond_site_symmetry_2
Mn2 O12 2.1206(16) 2_556
Mn2 O12 2.1207(16) .
Mn2 O19 2.2278(18) .
Mn2 O19 2.2279(18) 2_556
Mn2 N3 2.286(3) .
Mn2 N4 2.297(3) .
O9 C53 1.215(3) .
O10 C53 1.320(3) .
O10 H16 0.8283 .
O11 C10 1.269(3) .
O12 C10 1.254(3) .
O19 H14 0.98(4) .
O19 H13 0.82(3) .
N3 C12 1.340(3) 2_556
N3 C12 1.340(3) .
N4 C34 1.339(3) .
N4 C34 1.339(3) 2_556
C1 C42 1.388(3) 2_556
C1 C42 1.388(3) .
C1 C57 1.481(4) 1_545
C4 C14 1.538(3) .
C4 C36 1.539(3) .
C4 H4A 0.9895 .
C4 H4B 0.9520 .
C10 C16 1.517(3) .
C12 C35 1.379(3) .
C12 H12 0.9300 .
C14 C64 1.530(3) .
C14 C58 1.532(3) .
C14 C16 1.543(3) .
C15 C36 1.532(4) .
C15 C62 1.534(4) .
C15 H15A 0.9700 .
C15 H15B 0.9700 .
C16 H16A 0.9700 .
C16 H16B 0.9700 .
C26 C70 1.520(4) .
C26 C62 1.521(4) .
C26 H26A 0.9898 .
C26 H26B 0.9831 .
C34 C42 1.374(3) .
C34 H34 0.9285 .
C35 C57 1.389(3) .
C35 H35 0.9297 .
C36 C55 1.536(3) .
C36 C45 1.547(3) .
C42 H42 0.9295 .
C45 C53 1.500(3) .
C45 H45A 0.9793 .
C45 H45B 0.9833 .
C55 C70 1.532(4) .
C55 H55A 0.9700 .
C55 H55B 0.9700 .
C57 C35 1.389(3) 2_556
C57 C1 1.481(4) 1_565
C58 C70 1.530(4) .
C58 H58A 0.9700 .
C58 H58B 0.9700 .
C62 C64 1.528(4) .
C62 H62 0.9800 .
C64 H64A 0.9700 .
C64 H64B 0.9700 .
C70 H70 0.9800 .

loop_
_geom_torsion_atom_site_label_1
_geom_torsion_atom_site_label_2
_geom_torsion_atom_site_label_3
_geom_torsion_atom_site_label_4
_geom_torsion
_geom_torsion_site_symmetry_1
_geom_torsion_site_symmetry_4
O12 Mn2 O12 C10 86.1(2) 2_556 .
O19 Mn2 O12 C10 -4.3(2) . .
O19 Mn2 O12 C10 176.4(2) 2_556 .
N3 Mn2 O12 C10 -93.9(2) . .
N4 Mn2 O12 C10 86.1(2) . .
O12 Mn2 N3 C12 -144.14(13) 2_556 2_556
O12 Mn2 N3 C12 35.86(13) . 2_556
O19 Mn2 N3 C12 -52.71(13) . 2_556
O19 Mn2 N3 C12 127.29(13) 2_556 2_556
N4 Mn2 N3 C12 54(26) . 2_556
O12 Mn2 N3 C12 35.86(13) 2_556 .
O12 Mn2 N3 C12 -144.14(13) . .
O19 Mn2 N3 C12 127.29(13) . .
O19 Mn2 N3 C12 -52.71(13) 2_556 .
N4 Mn2 N3 C12 -126(28) . .
O12 Mn2 N4 C34 92.89(14) 2_556 .
O12 Mn2 N4 C34 -87.11(14) . .
O19 Mn2 N4 C34 1.45(14) . .
O19 Mn2 N4 C34 -178.55(14) 2_556 .
N3 Mn2 N4 C34 -105(27) . .
O12 Mn2 N4 C34 -87.11(14) 2_556 2_556
O12 Mn2 N4 C34 92.89(14) . 2_556
O19 Mn2 N4 C34 -178.54(14) . 2_556
O19 Mn2 N4 C34 1.46(14) 2_556 2_556
N3 Mn2 N4 C34 75(28) . 2_556
Mn2 O12 C10 O11 11.4(4) . .
Mn2 O12 C10 C16 -168.76(15) . .
C12 N3 C12 C35 -0.13(18) 2_556 .
Mn2 N3 C12 C35 179.87(18) . .
C36 C4 C14 C64 -58.5(3) . .
C36 C4 C14 C58 59.2(3) . .
C36 C4 C14 C16 -179.57(19) . .
O12 C10 C16 C14 95.4(3) . .
O11 C10 C16 C14 -84.8(3) . .
C64 C14 C16 C10 77.2(3) . .
C58 C14 C16 C10 -44.9(3) . .
C4 C14 C16 C10 -164.0(2) . .
C34 N4 C34 C42 -0.62(19) 2_556 .
Mn2 N4 C34 C42 179.38(19) . .
N3 C12 C35 C57 0.3(3) . .
C62 C15 C36 C55 57.7(3) . .
C62 C15 C36 C4 -59.1(3) . .
C62 C15 C36 C45 177.2(2) . .
C14 C4 C36 C15 58.5(3) . .
C14 C4 C36 C55 -58.6(3) . .
C14 C4 C36 C45 -177.8(2) . .
N4 C34 C42 C1 1.2(4) . .
C42 C1 C42 C34 -0.56(17) 2_556 .
C57 C1 C42 C34 179.43(17) 1_545 .
C15 C36 C45 C53 54.1(3) . .
C55 C36 C45 C53 173.6(2) . .
C4 C36 C45 C53 -67.3(3) . .
C36 C45 C53 O9 -101.6(3) . .
C36 C45 C53 O10 77.4(3) . .
C15 C36 C55 C70 -58.8(3) . .
C4 C36 C55 C70 58.0(3) . .
C45 C36 C55 C70 179.5(2) . .
C12 C35 C57 C35 -0.12(16) . 2_556
C12 C35 C57 C1 179.88(16) . 1_565
C64 C14 C58 C70 59.1(3) . .
C4 C14 C58 C70 -58.5(3) . .
C16 C14 C58 C70 -176.8(2) . .
C70 C26 C62 C15 59.7(3) . .
C70 C26 C62 C64 -60.3(3) . .
C36 C15 C62 C26 -59.2(3) . .
C36 C15 C62 C64 61.2(3) . .
C58 C14 C64 C62 -58.7(3) . .
C4 C14 C64 C62 59.1(3) . .
C16 C14 C64 C62 177.3(2) . .
C26 C62 C64 C14 59.8(3) . .
C15 C62 C64 C14 -61.0(3) . .
C62 C26 C70 C55 -59.6(3) . .
C62 C26 C70 C58 60.4(3) . .
C36 C55 C70 C26 60.2(3) . .
C36 C55 C70 C58 -59.3(3) . .
C14 C58 C70 C26 -60.4(3) . .
C14 C58 C70 C55 59.2(3) . .
